data_7150291
loop_
_publ_author_name
'Betson, Mark S.'
'Clayden, Jonathan'
'Helliwell, Madeleine'
'Mitjans, David'

_publ_section_title
;
 Kinetic and thermodynamic stereocontrol in the atroposelective
 formation of sulfoxides by oxidation of 2-sulfanyl-1-naphthamides.
;
_journal_issue 21
_journal_name_full 'Organic &amp; biomolecular chemistry'
_journal_page_first 3898
_journal_page_last 3904
_journal_paper_doi 10.1039/b511452g
_journal_volume 3
_journal_year 2005
_chemical_formula_sum 'C23 H25 N O2 S'
_chemical_formula_weight 379.50
_space_group_IT_number 19
_symmetry_cell_setting orthorhombic
_symmetry_Int_Tables_number 19
_symmetry_space_group_name_Hall 'P 2ac 2ab'
_symmetry_space_group_name_H-M 'P 21 21 21'
_atom_sites_solution_hydrogens geom
_atom_sites_solution_primary direct
_atom_sites_solution_secondary difmap
_audit_creation_date 19100-10-03
_audit_creation_method 'by teXsan v1.7'
_audit_update_record
;
?
;
_cell_angle_alpha 90.00
_cell_angle_beta 90.00
_cell_angle_gamma 90.00
_cell_formula_units_Z 4
_cell_length_a 10.712
_cell_length_b 13.782
_cell_length_c 14.260
_cell_measurement_reflns_used 'one image'
_cell_measurement_temperature 293(2)
_cell_measurement_theta_max 20
_cell_measurement_theta_min 5
_cell_volume 2105.243
_computing_cell_refinement 'MSC/AFC Diffractometer Control'
_computing_data_collection 'MSC/AFC Diffractometer Control'
_computing_data_reduction 'teXsan (MSC, 1995)'
_computing_publication_material 'teXsan (MSC, 1995)'
_computing_structure_refinement 'SHELXL-97 (Sheldrick, 1997)'
_computing_structure_solution
;
SHELXS86 (Sheldrick, 1985)
;
_diffrn_ambient_temperature 293(2)
_diffrn_measured_fraction_theta_full 0.985
_diffrn_measured_fraction_theta_max 0.985
_diffrn_measurement_device 'Rigaku RAXIS'
_diffrn_measurement_method '60 x 3 degree phi scans'
_diffrn_radiation_detector 'scintillation counter'
_diffrn_radiation_monochromator graphite
_diffrn_radiation_source 'Rigaku rotating anode'
_diffrn_radiation_type MoK\a
_diffrn_radiation_wavelength 0.71069
_diffrn_reflns_av_R_equivalents 0.042
_diffrn_reflns_av_sigmaI/netI 0.0297
_diffrn_reflns_limit_h_max 13
_diffrn_reflns_limit_h_min -13
_diffrn_reflns_limit_k_max 17
_diffrn_reflns_limit_k_min -17
_diffrn_reflns_limit_l_max 17
_diffrn_reflns_limit_l_min -17
_diffrn_reflns_number 18990
_diffrn_reflns_theta_full 26.36
_diffrn_reflns_theta_max 26.36
_diffrn_reflns_theta_min 2.05
_diffrn_standards_decay_% 0.00
_diffrn_standards_interval_count 0
_diffrn_standards_number 0
_exptl_absorpt_coefficient_mu 0.170
_exptl_absorpt_correction_type none
_exptl_crystal_colour colourless
_exptl_crystal_density_diffrn 1.197
_exptl_crystal_density_method 'not measured'
_exptl_crystal_description block
_exptl_crystal_F_000 808
_exptl_crystal_size_max 0.5
_exptl_crystal_size_mid 0.4
_exptl_crystal_size_min 0.3
_refine_diff_density_max 0.135
_refine_diff_density_min -0.166
_refine_diff_density_rms 0.026
_refine_ls_abs_structure_details 'Flack H D (1983), Acta Cryst. A39, 876-881'
_refine_ls_abs_structure_Flack -0.04(6)
_refine_ls_extinction_coef 0.092(7)
_refine_ls_extinction_expression Fc^*^=kFc[1+0.001xFc^2^\l^3^/sin(2\q)]^-1/4^
_refine_ls_extinction_method SHELXL
_refine_ls_goodness_of_fit_ref 1.035
_refine_ls_hydrogen_treatment mixed
_refine_ls_matrix_type full
_refine_ls_number_parameters 250
_refine_ls_number_reflns 4202
_refine_ls_number_restraints 0
_refine_ls_restrained_S_all 1.035
_refine_ls_R_factor_all 0.0328
_refine_ls_R_factor_gt 0.0314
_refine_ls_shift/su_max 0.001
_refine_ls_shift/su_mean 0.000
_refine_ls_structure_factor_coef Fsqd
_refine_ls_weighting_details 'w=1/[\s^2^(Fo^2^)+(0.0542P)^2^+0.1286P] where P=(Fo^2^+2Fc^2^)/3'
_refine_ls_weighting_scheme calc
_refine_ls_wR_factor_gt 0.0877
_refine_ls_wR_factor_ref 0.0890
_reflns_number_gt 4028
_reflns_number_total 4202
_reflns_threshold_expression >2sigma(I)
_cod_data_source_file b511452g.txt
_cod_data_source_block s889
_cod_depositor_comments
;
The following automatic conversions were performed:

'_refine_ls_weighting_scheme' value 'calc
w=1/[\s^2^(Fo^2^)+(0.0542P)^2^+0.1286P] where P=(Fo^2^+2Fc^2^)/3' was
changed to 'calc'. New tag '_refine_ls_weighting_details' was
created. The value of the new tag was set to
'w=1/[\s^2^(Fo^2^)+(0.0542P)^2^+0.1286P] where P=(Fo^2^+2Fc^2^)/3'.

Automatic conversion script
Id: cif_fix_values 3143 2015-03-26 13:38:13Z robertas 
;
_cod_original_cell_volume 2105.2
_cod_original_sg_symbol_H-M 'P 21 21 21 '
_cod_database_code 7150291

loop_
_symmetry_equiv_pos_as_xyz
'x, y, z'
'-x+1/2, -y, z+1/2'
'x+1/2, -y+1/2, -z'
'-x, y+1/2, -z+1/2'

loop_
_atom_site_label
_atom_site_type_symbol
_atom_site_fract_x
_atom_site_fract_y
_atom_site_fract_z
_atom_site_U_iso_or_equiv
_atom_site_adp_type
_atom_site_occupancy
_atom_site_calc_flag
_atom_site_refinement_flags
_atom_site_disorder_assembly
_atom_site_disorder_group
S1 S 0.16919(3) 0.75425(3) 0.17301(2) 0.05011(13) Uani 1 d . . .
O1 O 0.17693(11) 0.64639(8) 0.16624(10) 0.0683(3) Uani 1 d . . .
O2 O 0.25203(11) 0.99152(8) 0.16618(9) 0.0630(3) Uani 1 d . . .
N1 N 0.41975(11) 0.91591(8) 0.10007(8) 0.0480(3) Uani 1 d . . .
C1 C 0.26925(12) 0.79043(10) 0.26859(9) 0.0444(3) Uani 1 d . . .
C2 C 0.34660(12) 0.86925(9) 0.25786(9) 0.0427(3) Uani 1 d . . .
C3 C 0.42620(12) 0.89761(10) 0.33353(10) 0.0463(3) Uani 1 d . . .
C4 C 0.50755(14) 0.97861(11) 0.32809(12) 0.0560(3) Uani 1 d . . .
H4 H 0.5105 1.0155 0.2735 0.067 Uiso 1 calc R . .
C5 C 0.58204(17) 1.00286(13) 0.40307(15) 0.0694(5) Uani 1 d . . .
H5 H 0.6362 1.0553 0.3982 0.083 Uiso 1 calc R . .
C6 C 0.57733(19) 0.94955(17) 0.48665(14) 0.0766(5) Uani 1 d . . .
H6 H 0.6269 0.9678 0.5372 0.092 Uiso 1 calc R . .
C7 C 0.50034(16) 0.87102(16) 0.49428(12) 0.0692(5) Uani 1 d . . .
H7 H 0.4985 0.8358 0.5499 0.083 Uiso 1 calc R . .
C8 C 0.42313(13) 0.84263(11) 0.41822(10) 0.0519(3) Uani 1 d . . .
C9 C 0.34231(14) 0.76092(12) 0.42497(10) 0.0564(4) Uani 1 d . . .
H9 H 0.3406 0.7248 0.4800 0.068 Uiso 1 calc R . .
C10 C 0.26782(13) 0.73495(11) 0.35238(10) 0.0529(3) Uani 1 d . . .
H10 H 0.2160 0.6811 0.3575 0.064 Uiso 1 calc R . .
C11 C 0.33704(12) 0.93099(9) 0.16964(10) 0.0457(3) Uani 1 d . . .
C12 C 0.40659(16) 0.96862(13) 0.00921(10) 0.0584(4) Uani 1 d . . .
H12 H 0.4747 0.9464 -0.0313 0.070 Uiso 1 calc R . .
C13 C 0.2845(2) 0.94285(18) -0.04076(13) 0.0790(5) Uani 1 d . . .
H13A H 0.2795 0.8738 -0.0490 0.119 Uiso 1 calc R . .
H13B H 0.2822 0.9740 -0.1009 0.119 Uiso 1 calc R . .
H13C H 0.2150 0.9646 -0.0037 0.119 Uiso 1 calc R . .
C14 C 0.4226(3) 1.07684(15) 0.02104(16) 0.0936(7) Uani 1 d . . .
H14A H 0.3532 1.1025 0.0557 0.140 Uiso 1 calc R . .
H14B H 0.4260 1.1071 -0.0395 0.140 Uiso 1 calc R . .
H14C H 0.4986 1.0897 0.0544 0.140 Uiso 1 calc R . .
C15 C 0.51975(15) 0.84209(13) 0.10629(12) 0.0633(4) Uani 1 d . . .
H15 H 0.5209 0.8178 0.1709 0.076 Uiso 1 calc R . .
C16 C 0.4900(2) 0.75584(15) 0.04205(17) 0.0895(7) Uani 1 d . . .
H16A H 0.5507 0.7056 0.0516 0.134 Uiso 1 calc R . .
H16B H 0.4923 0.7766 -0.0222 0.134 Uiso 1 calc R . .
H16C H 0.4083 0.7314 0.0565 0.134 Uiso 1 calc R . .
C17 C 0.64828(15) 0.8852(2) 0.08601(15) 0.0872(7) Uani 1 d . . .
H17A H 0.6519 0.9060 0.0218 0.131 Uiso 1 calc R . .
H17B H 0.7112 0.8369 0.0969 0.131 Uiso 1 calc R . .
H17C H 0.6625 0.9397 0.1265 0.131 Uiso 1 calc R . .
C18 C 0.02188(13) 0.78034(10) 0.22887(9) 0.0477(3) Uani 1 d . . .
C19 C -0.05868(15) 0.70404(12) 0.24688(11) 0.0567(4) Uani 1 d . . .
H19 H -0.0359 0.6407 0.2323 0.068 Uiso 1 calc R . .
C20 C -0.17490(16) 0.72373(14) 0.28732(13) 0.0651(4) Uani 1 d . . .
H20 H -0.2301 0.6732 0.2996 0.078 Uiso 1 calc R . .
C21 C -0.20759(16) 0.81720(14) 0.30882(12) 0.0658(4) Uani 1 d . . .
H21 H -0.2845 0.8296 0.3367 0.079 Uiso 1 calc R . .
C22 C -0.12703(16) 0.89366(13) 0.28947(13) 0.0662(4) Uani 1 d . . .
H22 H -0.1505 0.9569 0.3039 0.079 Uiso 1 calc R . .
C23 C -0.01163(15) 0.87602(11) 0.24866(13) 0.0582(4) Uani 1 d . . .
H23 H 0.0423 0.9269 0.2348 0.070 Uiso 1 calc R . .

loop_
_atom_site_aniso_label
_atom_site_aniso_U_11
_atom_site_aniso_U_22
_atom_site_aniso_U_33
_atom_site_aniso_U_23
_atom_site_aniso_U_13
_atom_site_aniso_U_12
S1 0.05062(19) 0.0543(2) 0.04535(19) -0.00786(15) 0.00475(13) -0.00171(15)
O1 0.0693(7) 0.0558(6) 0.0797(8) -0.0220(6) 0.0085(7) 0.0016(5)
O2 0.0672(6) 0.0557(6) 0.0662(6) 0.0104(5) 0.0126(6) 0.0204(5)
N1 0.0462(6) 0.0538(6) 0.0440(6) 0.0074(5) 0.0064(5) 0.0035(5)
C1 0.0420(6) 0.0476(6) 0.0436(6) -0.0003(5) 0.0069(5) 0.0017(5)
C2 0.0406(6) 0.0445(6) 0.0429(6) 0.0004(5) 0.0078(5) 0.0041(5)
C3 0.0402(6) 0.0494(7) 0.0494(7) -0.0032(6) 0.0075(6) 0.0038(5)
C4 0.0505(8) 0.0531(7) 0.0644(9) -0.0055(7) 0.0072(7) -0.0034(6)
C5 0.0531(9) 0.0679(10) 0.0871(12) -0.0173(9) -0.0008(9) -0.0065(8)
C6 0.0625(10) 0.0956(15) 0.0719(11) -0.0136(10) -0.0142(9) -0.0044(10)
C7 0.0598(9) 0.0940(13) 0.0539(9) 0.0004(8) -0.0083(8) 0.0016(9)
C8 0.0440(6) 0.0653(9) 0.0463(7) 0.0022(6) 0.0023(6) 0.0063(6)
C9 0.0541(7) 0.0664(9) 0.0487(7) 0.0125(7) 0.0039(6) 0.0043(8)
C10 0.0507(7) 0.0539(8) 0.0542(7) 0.0101(6) 0.0076(6) -0.0030(6)
C11 0.0459(6) 0.0429(6) 0.0482(7) 0.0023(5) 0.0049(6) 0.0009(5)
C12 0.0616(9) 0.0679(10) 0.0458(7) 0.0141(7) 0.0059(7) 0.0002(7)
C13 0.0730(11) 0.1046(15) 0.0596(10) 0.0095(10) -0.0101(9) 0.0128(11)
C14 0.1312(19) 0.0692(12) 0.0804(12) 0.0286(11) 0.0121(14) -0.0189(13)
C15 0.0556(8) 0.0805(11) 0.0539(8) 0.0147(8) 0.0162(7) 0.0213(8)
C16 0.0914(14) 0.0678(11) 0.1093(16) -0.0017(12) 0.0432(13) 0.0164(11)
C17 0.0478(9) 0.149(2) 0.0645(10) 0.0071(12) 0.0070(8) 0.0098(11)
C18 0.0480(7) 0.0519(7) 0.0433(6) -0.0030(6) -0.0029(6) 0.0000(6)
C19 0.0578(8) 0.0558(8) 0.0567(8) 0.0009(7) 0.0026(7) -0.0027(7)
C20 0.0531(8) 0.0756(10) 0.0666(9) 0.0087(8) 0.0068(7) -0.0055(7)
C21 0.0488(8) 0.0843(11) 0.0644(10) 0.0017(8) 0.0036(7) 0.0089(8)
C22 0.0578(8) 0.0671(9) 0.0739(11) -0.0079(9) -0.0002(8) 0.0158(7)
C23 0.0536(8) 0.0533(8) 0.0676(10) -0.0055(7) -0.0003(7) 0.0003(6)

loop_
_atom_type_symbol
_atom_type_description
_atom_type_scat_dispersion_real
_atom_type_scat_dispersion_imag
_atom_type_scat_source
C C 0.0033 0.0016 'International Tables Vol C Tables 4.2.6.8 and 6.1.1.4'
H H 0.0000 0.0000 'International Tables Vol C Tables 4.2.6.8 and 6.1.1.4'
N N 0.0061 0.0033 'International Tables Vol C Tables 4.2.6.8 and 6.1.1.4'
O O 0.0106 0.0060 'International Tables Vol C Tables 4.2.6.8 and 6.1.1.4'
S S 0.1246 0.1234 'International Tables Vol C Tables 4.2.6.8 and 6.1.1.4'

loop_
_geom_angle_atom_site_label_1
_geom_angle_atom_site_label_2
_geom_angle_atom_site_label_3
_geom_angle
_geom_angle_site_symmetry_1
_geom_angle_site_symmetry_3
_geom_angle_publ_flag
O1 S1 C18 106.00(7) . . ?
O1 S1 C1 106.93(7) . . ?
C18 S1 C1 97.53(6) . . ?
C11 N1 C15 122.57(11) . . ?
C11 N1 C12 120.17(12) . . ?
C15 N1 C12 117.07(11) . . ?
C2 C1 C10 121.74(13) . . ?
C2 C1 S1 119.49(10) . . ?
C10 C1 S1 118.75(10) . . ?
C1 C2 C3 119.44(12) . . ?
C1 C2 C11 119.54(12) . . ?
C3 C2 C11 120.74(11) . . ?
C4 C3 C8 118.60(14) . . ?
C4 C3 C2 122.70(13) . . ?
C8 C3 C2 118.70(12) . . ?
C5 C4 C3 120.35(16) . . ?
C5 C4 H4 119.8 . . ?
C3 C4 H4 119.8 . . ?
C4 C5 C6 120.86(17) . . ?
C4 C5 H5 119.6 . . ?
C6 C5 H5 119.6 . . ?
C7 C6 C5 120.36(17) . . ?
C7 C6 H6 119.8 . . ?
C5 C6 H6 119.8 . . ?
C6 C7 C8 120.65(17) . . ?
C6 C7 H7 119.7 . . ?
C8 C7 H7 119.7 . . ?
C7 C8 C9 121.39(14) . . ?
C7 C8 C3 119.17(14) . . ?
C9 C8 C3 119.44(13) . . ?
C10 C9 C8 121.02(13) . . ?
C10 C9 H9 119.5 . . ?
C8 C9 H9 119.5 . . ?
C9 C10 C1 119.65(13) . . ?
C9 C10 H10 120.2 . . ?
C1 C10 H10 120.2 . . ?
O2 C11 N1 124.04(13) . . ?
O2 C11 C2 117.38(12) . . ?
N1 C11 C2 118.58(11) . . ?
N1 C12 C14 111.90(14) . . ?
N1 C12 C13 111.83(14) . . ?
C14 C12 C13 112.19(18) . . ?
N1 C12 H12 106.8 . . ?
C14 C12 H12 106.8 . . ?
C13 C12 H12 106.8 . . ?
C12 C13 H13A 109.5 . . ?
C12 C13 H13B 109.5 . . ?
H13A C13 H13B 109.5 . . ?
C12 C13 H13C 109.5 . . ?
H13A C13 H13C 109.5 . . ?
H13B C13 H13C 109.5 . . ?
C12 C14 H14A 109.5 . . ?
C12 C14 H14B 109.5 . . ?
H14A C14 H14B 109.5 . . ?
C12 C14 H14C 109.5 . . ?
H14A C14 H14C 109.5 . . ?
H14B C14 H14C 109.5 . . ?
N1 C15 C17 111.97(15) . . ?
N1 C15 C16 110.26(15) . . ?
C17 C15 C16 112.06(16) . . ?
N1 C15 H15 107.4 . . ?
C17 C15 H15 107.4 . . ?
C16 C15 H15 107.4 . . ?
C15 C16 H16A 109.5 . . ?
C15 C16 H16B 109.5 . . ?
H16A C16 H16B 109.5 . . ?
C15 C16 H16C 109.5 . . ?
H16A C16 H16C 109.5 . . ?
H16B C16 H16C 109.5 . . ?
C15 C17 H17A 109.5 . . ?
C15 C17 H17B 109.5 . . ?
H17A C17 H17B 109.5 . . ?
C15 C17 H17C 109.5 . . ?
H17A C17 H17C 109.5 . . ?
H17B C17 H17C 109.5 . . ?
C19 C18 C23 121.33(13) . . ?
C19 C18 S1 118.42(11) . . ?
C23 C18 S1 120.17(11) . . ?
C18 C19 C20 118.95(15) . . ?
C18 C19 H19 120.5 . . ?
C20 C19 H19 120.5 . . ?
C21 C20 C19 120.15(16) . . ?
C21 C20 H20 119.9 . . ?
C19 C20 H20 119.9 . . ?
C20 C21 C22 120.66(15) . . ?
C20 C21 H21 119.7 . . ?
C22 C21 H21 119.7 . . ?
C23 C22 C21 120.24(16) . . ?
C23 C22 H22 119.9 . . ?
C21 C22 H22 119.9 . . ?
C22 C23 C18 118.65(16) . . ?
C22 C23 H23 120.7 . . ?
C18 C23 H23 120.7 . . ?

loop_
_geom_bond_atom_site_label_1
_geom_bond_atom_site_label_2
_geom_bond_distance
_geom_bond_site_symmetry_2
_geom_bond_publ_flag
S1 O1 1.4920(11) . ?
S1 C18 1.8039(14) . ?
S1 C1 1.8042(14) . ?
O2 C11 1.2360(17) . ?
N1 C11 1.3462(17) . ?
N1 C15 1.4800(19) . ?
N1 C12 1.4921(17) . ?
C1 C2 1.3748(18) . ?
C1 C10 1.4187(19) . ?
C2 C3 1.430(2) . ?
C2 C11 1.5222(19) . ?
C3 C4 1.4183(19) . ?
C3 C8 1.426(2) . ?
C4 C5 1.375(2) . ?
C4 H4 0.9300 . ?
C5 C6 1.401(3) . ?
C5 H5 0.9300 . ?
C6 C7 1.365(3) . ?
C6 H6 0.9300 . ?
C7 C8 1.419(2) . ?
C7 H7 0.9300 . ?
C8 C9 1.424(2) . ?
C9 C10 1.355(2) . ?
C9 H9 0.9300 . ?
C10 H10 0.9300 . ?
C12 C14 1.511(3) . ?
C12 C13 1.532(3) . ?
C12 H12 0.9800 . ?
C13 H13A 0.9600 . ?
C13 H13B 0.9600 . ?
C13 H13C 0.9600 . ?
C14 H14A 0.9600 . ?
C14 H14B 0.9600 . ?
C14 H14C 0.9600 . ?
C15 C17 1.527(2) . ?
C15 C16 1.534(3) . ?
C15 H15 0.9800 . ?
C16 H16A 0.9600 . ?
C16 H16B 0.9600 . ?
C16 H16C 0.9600 . ?
C17 H17A 0.9600 . ?
C17 H17B 0.9600 . ?
C17 H17C 0.9600 . ?
C18 C19 1.384(2) . ?
C18 C23 1.396(2) . ?
C19 C20 1.399(2) . ?
C19 H19 0.9300 . ?
C20 C21 1.370(3) . ?
C20 H20 0.9300 . ?
C21 C22 1.390(3) . ?
C21 H21 0.9300 . ?
C22 C23 1.388(2) . ?
C22 H22 0.9300 . ?
C23 H23 0.9300 . ?

loop_
_geom_torsion_atom_site_label_1
_geom_torsion_atom_site_label_2
_geom_torsion_atom_site_label_3
_geom_torsion_atom_site_label_4
_geom_torsion
_geom_torsion_site_symmetry_1
_geom_torsion_site_symmetry_2
_geom_torsion_site_symmetry_3
_geom_torsion_site_symmetry_4
_geom_torsion_publ_flag
O1 S1 C1 C2 136.43(10) . . . . ?
C18 S1 C1 C2 -114.25(11) . . . . ?
O1 S1 C1 C10 -42.14(12) . . . . ?
C18 S1 C1 C10 67.18(12) . . . . ?
C10 C1 C2 C3 -1.24(19) . . . . ?
S1 C1 C2 C3 -179.76(9) . . . . ?
C10 C1 C2 C11 -175.16(12) . . . . ?
S1 C1 C2 C11 6.32(16) . . . . ?
C1 C2 C3 C4 -179.35(12) . . . . ?
C11 C2 C3 C4 -5.51(19) . . . . ?
C1 C2 C3 C8 0.22(18) . . . . ?
C11 C2 C3 C8 174.07(11) . . . . ?
C8 C3 C4 C5 0.3(2) . . . . ?
C2 C3 C4 C5 179.87(14) . . . . ?
C3 C4 C5 C6 -1.3(3) . . . . ?
C4 C5 C6 C7 1.5(3) . . . . ?
C5 C6 C7 C8 -0.6(3) . . . . ?
C6 C7 C8 C9 179.99(17) . . . . ?
C6 C7 C8 C3 -0.4(3) . . . . ?
C4 C3 C8 C7 0.5(2) . . . . ?
C2 C3 C8 C7 -179.05(13) . . . . ?
C4 C3 C8 C9 -179.83(13) . . . . ?
C2 C3 C8 C9 0.57(19) . . . . ?
C7 C8 C9 C10 179.23(15) . . . . ?
C3 C8 C9 C10 -0.4(2) . . . . ?
C8 C9 C10 C1 -0.6(2) . . . . ?
C2 C1 C10 C9 1.4(2) . . . . ?
S1 C1 C10 C9 179.98(11) . . . . ?
C15 N1 C11 O2 -179.43(15) . . . . ?
C12 N1 C11 O2 -4.6(2) . . . . ?
C15 N1 C11 C2 -0.3(2) . . . . ?
C12 N1 C11 C2 174.53(12) . . . . ?
C1 C2 C11 O2 80.09(17) . . . . ?
C3 C2 C11 O2 -93.75(16) . . . . ?
C1 C2 C11 N1 -99.09(15) . . . . ?
C3 C2 C11 N1 87.07(16) . . . . ?
C11 N1 C12 C14 64.3(2) . . . . ?
C15 N1 C12 C14 -120.56(18) . . . . ?
C11 N1 C12 C13 -62.52(19) . . . . ?
C15 N1 C12 C13 112.59(17) . . . . ?
C11 N1 C15 C17 -127.11(16) . . . . ?
C12 N1 C15 C17 57.9(2) . . . . ?
C11 N1 C15 C16 107.39(16) . . . . ?
C12 N1 C15 C16 -67.59(18) . . . . ?
O1 S1 C18 C19 -5.59(14) . . . . ?
C1 S1 C18 C19 -115.67(12) . . . . ?
O1 S1 C18 C23 177.67(12) . . . . ?
C1 S1 C18 C23 67.58(13) . . . . ?
C23 C18 C19 C20 -1.2(2) . . . . ?
S1 C18 C19 C20 -177.89(12) . . . . ?
C18 C19 C20 C21 -0.2(3) . . . . ?
C19 C20 C21 C22 1.1(3) . . . . ?
C20 C21 C22 C23 -0.5(3) . . . . ?
C21 C22 C23 C18 -0.8(3) . . . . ?
C19 C18 C23 C22 1.7(2) . . . . ?
S1 C18 C23 C22 178.35(13) . . . . ?

loop_
_cod_related_entry_id
_cod_related_entry_database
_cod_related_entry_code
1 ChemSpider 21141207
